data_2240496
loop_
_publ_author_name
'Park, Ki-Min'
'Lee, Jieun'
'Kang, Youngjin'

_publ_section_title
;
 Crystal structure of
 [2,6-difluoro-3-(pyridin-2-yl-\k<i>N</i>)pyridin-4-yl-\k<i>C</i>^4^](pentane-2,4-dionato-\k^2^<i>O</i>,<i>O</i>')platinum(II)
;
_journal_issue 4
_journal_name_full 'Acta Crystallographica Section E'
_journal_page_first 354
_journal_page_last 356
_journal_paper_doi 10.1107/S2056989015004375
_journal_volume 71
_journal_year 2015
_chemical_formula_iupac '[Pt (C10 H5 F2 N2) (C5 H7 O2)]'
_chemical_formula_moiety 'C15 H12 F2 N2 O2 Pt'
_chemical_formula_sum 'C15 H12 F2 N2 O2 Pt'
_chemical_formula_weight 485.36
_chemical_name_systematic
'[2,6-Difluoro-3-(pyridin-2-yl-\k<i>N</i>)pyridin-4-yl-\k<i>C</i>^4^](pentane-2,4-dionato-\k^2^<i>O</i>,<i>O</i>')platinum(II)'
_space_group_IT_number 2
_symmetry_cell_setting triclinic
_symmetry_space_group_name_Hall '-P 1'
_symmetry_space_group_name_H-M 'P -1'
_atom_sites_solution_hydrogens geom
_atom_sites_solution_primary direct
_atom_sites_solution_secondary difmap
_audit_creation_method SHELXTL
_cell_angle_alpha 97.6830(10)
_cell_angle_beta 112.3200(10)
_cell_angle_gamma 99.4100(10)
_cell_formula_units_Z 2
_cell_length_a 8.0442(6)
_cell_length_b 9.8711(7)
_cell_length_c 10.1458(7)
_cell_measurement_reflns_used 2773
_cell_measurement_temperature 180(2)
_cell_measurement_theta_max 26.00
_cell_measurement_theta_min 2.14
_cell_volume 718.12(9)
_computing_cell_refinement
;
<i>SAINT</i> (Bruker, 2006)
;
_computing_data_collection
;
<i>APEX2</i> (Bruker, 2006)
;
_computing_data_reduction
;
<i>SAINT</i> (Bruker, 2006)
;
_computing_molecular_graphics
;
<i>SHELXTL</i> (Sheldrick, 2008) and DIAMOND (Brandenburg, 2005)
;
_computing_publication_material
;
<i>SHELXTL</i> (Sheldrick, 2008)
;
_computing_structure_refinement
;
<i>SHELXL97</i> (Sheldrick, 2008)
;
_computing_structure_solution
;
<i>SHELXS97</i> (Sheldrick, 2008)
;
_diffrn_ambient_temperature 180(2)
_diffrn_measured_fraction_theta_full 0.993
_diffrn_measured_fraction_theta_max 0.993
_diffrn_measurement_device_type 'Bruker APEXII CCD area-detector'
_diffrn_measurement_method '\f and \w scans'
_diffrn_radiation_monochromator graphite
_diffrn_radiation_source 'fine-focus sealed tube'
_diffrn_radiation_type MoK\a
_diffrn_radiation_wavelength 0.71073
_diffrn_reflns_av_R_equivalents 0.0231
_diffrn_reflns_av_sigmaI/netI 0.0251
_diffrn_reflns_limit_h_max 9
_diffrn_reflns_limit_h_min -9
_diffrn_reflns_limit_k_max 12
_diffrn_reflns_limit_k_min -12
_diffrn_reflns_limit_l_max 12
_diffrn_reflns_limit_l_min -12
_diffrn_reflns_number 7062
_diffrn_reflns_theta_full 26.00
_diffrn_reflns_theta_max 26.00
_diffrn_reflns_theta_min 2.14
_exptl_absorpt_coefficient_mu 9.800
_exptl_absorpt_correction_T_max 0.3859
_exptl_absorpt_correction_T_min 0.1772
_exptl_absorpt_correction_type multi-scan
_exptl_absorpt_process_details
;
(<i>SADABS</i>; Bruker, 2006)
;
_exptl_crystal_colour yellow
_exptl_crystal_density_diffrn 2.245
_exptl_crystal_density_method 'not measured'
_exptl_crystal_description block
_exptl_crystal_F_000 456
_exptl_crystal_size_max 0.27
_exptl_crystal_size_mid 0.24
_exptl_crystal_size_min 0.12
_refine_diff_density_max 0.514
_refine_diff_density_min -1.272
_refine_ls_extinction_method none
_refine_ls_goodness_of_fit_ref 1.065
_refine_ls_hydrogen_treatment constr
_refine_ls_matrix_type full
_refine_ls_number_parameters 199
_refine_ls_number_reflns 2810
_refine_ls_number_restraints 0
_refine_ls_restrained_S_all 1.065
_refine_ls_R_factor_all 0.0178
_refine_ls_R_factor_gt 0.0174
_refine_ls_shift/su_max 0.002
_refine_ls_shift/su_mean 0.000
_refine_ls_structure_factor_coef Fsqd
_refine_ls_weighting_details 'calc w=1/[\s^2^(Fo^2^)+(0.0295P)^2^+1.5655P] where P=(Fo^2^+2Fc^2^)/3'
_refine_ls_weighting_scheme calc
_refine_ls_wR_factor_gt 0.0524
_refine_ls_wR_factor_ref 0.0526
_reflns_number_gt 2773
_reflns_number_total 2810
_reflns_threshold_expression I>2\s(I)
_cod_data_source_file wm5128sup1.cf
_cod_data_source_block I
_cod_database_code 2240496
_cod_database_fobs_code 2240496

loop_
_symmetry_equiv_pos_as_xyz
'x, y, z'
'-x, -y, -z'

loop_
_atom_site_type_symbol
_atom_site_label
_atom_site_fract_x
_atom_site_fract_y
_atom_site_fract_z
_atom_site_U_iso_or_equiv
_atom_site_adp_type
_atom_site_calc_flag
_atom_site_refinement_flags
_atom_site_occupancy
_atom_site_symmetry_multiplicity
Pt Pt1 0.541428(18) 0.778516(13) 0.974446(14) 0.01645(7) Uani d . 1 1
F F1 0.6043(5) 0.8519(4) 0.4799(3) 0.0462(8) Uani d . 1 1
F F2 0.9252(4) 1.1982(3) 0.8748(3) 0.0362(6) Uani d . 1 1
O O1 0.4622(4) 0.7037(3) 1.1284(3) 0.0240(6) Uani d . 1 1
O O2 0.3730(4) 0.6133(3) 0.8158(3) 0.0231(6) Uani d . 1 1
N N1 0.7621(5) 1.0252(4) 0.6783(4) 0.0294(8) Uani d . 1 1
N N2 0.7143(5) 0.9517(4) 1.1169(4) 0.0197(7) Uani d . 1 1
C C1 0.6273(6) 0.8664(4) 0.8434(5) 0.0209(8) Uani d . 1 1
C C2 0.5731(6) 0.8150(5) 0.6931(5) 0.0251(8) Uani d . 1 1
H H2 0.4892 0.7267 0.6431 0.030 Uiso calc R 1 1
C C3 0.6477(6) 0.8990(5) 0.6230(5) 0.0290(9) Uani d . 1 1
C C4 0.8076(6) 1.0704(4) 0.8184(5) 0.0245(8) Uani d . 1 1
C C5 0.7490(5) 0.9996(4) 0.9079(4) 0.0205(8) Uani d . 1 1
C C6 0.7995(6) 1.0466(4) 1.0634(5) 0.0210(8) Uani d . 1 1
C C7 0.9196(6) 1.1711(4) 1.1559(5) 0.0263(9) Uani d . 1 1
H H7 0.9801 1.2372 1.1190 0.032 Uiso calc R 1 1
C C8 0.9507(6) 1.1986(5) 1.3023(5) 0.0295(9) Uani d . 1 1
H H8 1.0316 1.2836 1.3659 0.035 Uiso calc R 1 1
C C9 0.8626(6) 1.1006(5) 1.3545(5) 0.0279(9) Uani d . 1 1
H H9 0.8829 1.1168 1.4544 0.034 Uiso calc R 1 1
C C10 0.7447(6) 0.9790(5) 1.2585(5) 0.0249(8) Uani d . 1 1
H H10 0.6829 0.9121 1.2937 0.030 Uiso calc R 1 1
C C11 0.3374(6) 0.5912(4) 1.0981(5) 0.0219(8) Uani d . 1 1
C C12 0.2383(6) 0.5027(4) 0.9600(5) 0.0247(9) Uani d . 1 1
H H12 0.1450 0.4256 0.9525 0.030 Uiso calc R 1 1
C C13 0.2611(6) 0.5149(4) 0.8326(5) 0.0230(8) Uani d . 1 1
C C14 0.1488(7) 0.4045(5) 0.6953(5) 0.0328(10) Uani d . 1 1
H H14A 0.1816 0.4288 0.6163 0.049 Uiso calc R 1 1
H H14B 0.0170 0.3996 0.6684 0.049 Uiso calc R 1 1
H H14C 0.1746 0.3131 0.7117 0.049 Uiso calc R 1 1
C C15 0.3027(7) 0.5529(5) 1.2257(5) 0.0305(10) Uani d . 1 1
H H15A 0.3822 0.6245 1.3142 0.046 Uiso calc R 1 1
H H15B 0.3306 0.4613 1.2389 0.046 Uiso calc R 1 1
H H15C 0.1728 0.5479 1.2072 0.046 Uiso calc R 1 1

loop_
_atom_site_aniso_label
_atom_site_aniso_U_11
_atom_site_aniso_U_22
_atom_site_aniso_U_33
_atom_site_aniso_U_12
_atom_site_aniso_U_13
_atom_site_aniso_U_23
Pt1 0.01828(10) 0.01327(9) 0.01850(9) 0.00005(6) 0.00925(7) 0.00501(6)
F1 0.062(2) 0.0564(19) 0.0253(14) 0.0043(16) 0.0257(14) 0.0124(13)
F2 0.0389(15) 0.0238(13) 0.0495(17) -0.0032(11) 0.0244(13) 0.0138(12)
O1 0.0251(15) 0.0198(14) 0.0209(14) -0.0073(12) 0.0087(12) 0.0017(11)
O2 0.0242(14) 0.0179(14) 0.0241(14) -0.0014(11) 0.0095(12) 0.0034(11)
N1 0.031(2) 0.033(2) 0.034(2) 0.0088(16) 0.0200(17) 0.0187(17)
N2 0.0176(16) 0.0169(16) 0.0235(17) 0.0015(13) 0.0083(14) 0.0045(13)
C1 0.029(2) 0.0176(19) 0.025(2) 0.0086(16) 0.0169(18) 0.0103(16)
C2 0.027(2) 0.025(2) 0.022(2) 0.0021(17) 0.0101(17) 0.0073(16)
C3 0.032(2) 0.037(2) 0.021(2) 0.0097(19) 0.0124(18) 0.0108(18)
C4 0.023(2) 0.021(2) 0.035(2) 0.0044(16) 0.0161(18) 0.0130(17)
C5 0.0191(18) 0.0190(19) 0.025(2) 0.0043(15) 0.0102(16) 0.0065(16)
C6 0.0198(18) 0.0182(19) 0.028(2) 0.0041(15) 0.0119(17) 0.0077(16)
C7 0.023(2) 0.0170(19) 0.037(2) 0.0004(16) 0.0115(18) 0.0070(17)
C8 0.025(2) 0.021(2) 0.031(2) -0.0002(17) 0.0042(18) -0.0021(17)
C9 0.029(2) 0.027(2) 0.022(2) 0.0038(18) 0.0074(17) -0.0002(17)
C10 0.028(2) 0.024(2) 0.023(2) 0.0032(17) 0.0120(17) 0.0037(16)
C11 0.023(2) 0.020(2) 0.028(2) 0.0037(16) 0.0136(17) 0.0129(16)
C12 0.021(2) 0.0175(19) 0.034(2) -0.0024(16) 0.0119(18) 0.0086(17)
C13 0.0207(19) 0.0160(19) 0.027(2) -0.0004(15) 0.0065(17) 0.0040(16)
C14 0.031(2) 0.025(2) 0.029(2) -0.0074(18) 0.0057(19) -0.0023(18)
C15 0.030(2) 0.032(2) 0.032(2) 0.0008(19) 0.016(2) 0.0124(19)

loop_
_atom_type_symbol
_atom_type_description
_atom_type_scat_dispersion_real
_atom_type_scat_dispersion_imag
_atom_type_scat_source
C C 0.0033 0.0016 'International Tables Vol C Tables 4.2.6.8 and 6.1.1.4'
H H 0.0000 0.0000 'International Tables Vol C Tables 4.2.6.8 and 6.1.1.4'
N N 0.0061 0.0033 'International Tables Vol C Tables 4.2.6.8 and 6.1.1.4'
O O 0.0106 0.0060 'International Tables Vol C Tables 4.2.6.8 and 6.1.1.4'
F F 0.0171 0.0103 'International Tables Vol C Tables 4.2.6.8 and 6.1.1.4'
Pt Pt -1.7033 8.3905 'International Tables Vol C Tables 4.2.6.8 and 6.1.1.4'

loop_
_geom_angle_atom_site_label_1
_geom_angle_atom_site_label_2
_geom_angle_atom_site_label_3
_geom_angle
C1 Pt1 N2 81.28(17)
C1 Pt1 O2 92.90(16)
N2 Pt1 O2 174.15(12)
C1 Pt1 O1 174.40(14)
N2 Pt1 O1 93.25(13)
O2 Pt1 O1 92.55(12)
C11 O1 Pt1 123.4(3)
C13 O2 Pt1 123.9(3)
C4 N1 C3 113.8(4)
C10 N2 C6 119.9(4)
C10 N2 Pt1 123.4(3)
C6 N2 Pt1 116.7(3)
C5 C1 C2 117.9(4)
C5 C1 Pt1 114.5(3)
C2 C1 Pt1 127.4(3)
C3 C2 C1 116.6(4)
C3 C2 H2 121.7
C1 C2 H2 121.7
N1 C3 F1 113.5(4)
N1 C3 C2 127.9(4)
F1 C3 C2 118.6(4)
N1 C4 F2 113.7(4)
N1 C4 C5 126.6(4)
F2 C4 C5 119.7(4)
C4 C5 C1 117.2(4)
C4 C5 C6 127.6(4)
C1 C5 C6 115.3(4)
N2 C6 C7 119.9(4)
N2 C6 C5 112.2(4)
C7 C6 C5 128.0(4)
C8 C7 C6 119.9(4)
C8 C7 H7 120.0
C6 C7 H7 120.0
C9 C8 C7 119.3(4)
C9 C8 H8 120.4
C7 C8 H8 120.4
C10 C9 C8 118.6(4)
C10 C9 H9 120.7
C8 C9 H9 120.7
N2 C10 C9 122.4(4)
N2 C10 H10 118.8
C9 C10 H10 118.8
O1 C11 C12 125.5(4)
O1 C11 C15 115.4(4)
C12 C11 C15 119.1(4)
C13 C12 C11 127.3(4)
C13 C12 H12 116.4
C11 C12 H12 116.4
O2 C13 C12 127.1(4)
O2 C13 C14 113.0(4)
C12 C13 C14 119.9(4)
C13 C14 H14A 109.5
C13 C14 H14B 109.5
H14A C14 H14B 109.5
C13 C14 H14C 109.5
H14A C14 H14C 109.5
H14B C14 H14C 109.5
C11 C15 H15A 109.5
C11 C15 H15B 109.5
H15A C15 H15B 109.5
C11 C15 H15C 109.5
H15A C15 H15C 109.5
H15B C15 H15C 109.5

loop_
_geom_bond_atom_site_label_1
_geom_bond_atom_site_label_2
_geom_bond_distance
_geom_bond_publ_flag
Pt1 C1 1.951(4) y
Pt1 N2 1.995(4) y
Pt1 O1 2.074(3) y
Pt1 O2 2.001(3) y
F1 C3 1.352(5) ?
F2 C4 1.349(5) ?
O1 C11 1.282(5) ?
O2 C13 1.288(5) ?
N1 C4 1.316(6) ?
N1 C3 1.327(6) ?
N2 C10 1.343(5) ?
N2 C6 1.361(5) ?
C1 C5 1.406(6) ?
C1 C2 1.410(6) ?
C2 C3 1.368(6) ?
C2 H2 0.9500 ?
C4 C5 1.387(6) ?
C5 C6 1.457(6) ?
C6 C7 1.393(6) ?
C7 C8 1.389(7) ?
C7 H7 0.9500 ?
C8 C9 1.384(7) ?
C8 H8 0.9500 ?
C9 C10 1.379(6) ?
C9 H9 0.9500 ?
C10 H10 0.9500 ?
C11 C12 1.399(6) ?
C11 C15 1.506(6) ?
C12 C13 1.391(6) ?
C12 H12 0.9500 ?
C13 C14 1.504(6) ?
C14 H14A 0.9800 ?
C14 H14B 0.9800 ?
C14 H14C 0.9800 ?
C15 H15A 0.9800 ?
C15 H15B 0.9800 ?
C15 H15C 0.9800 ?

loop_
_geom_hbond_atom_site_label_D
_geom_hbond_atom_site_label_H
_geom_hbond_atom_site_label_A
_geom_hbond_site_symmetry_A
_geom_hbond_distance_DH
_geom_hbond_distance_HA
_geom_hbond_distance_DA
_geom_hbond_angle_DHA
_geom_hbond_publ_flag
C2 H2 O2 . 0.95 2.57 3.040(5) 110.6 y
C7 H7 F2 . 0.95 2.31 2.917(6) 121.0 y
C10 H10 F1 1_556 0.95 2.32 3.180(5) 149.6 y
C10 H10 O1 . 0.95 2.41 3.006(5) 120.3 y
C12 H12 F2 1_445 0.95 2.44 3.361(5) 163.3 y
C15 H15A F1 1_556 0.98 2.54 3.481(6) 160.7 y

loop_
_geom_torsion_atom_site_label_1
_geom_torsion_atom_site_label_2
_geom_torsion_atom_site_label_3
_geom_torsion_atom_site_label_4
_geom_torsion
N2 Pt1 O1 C11 176.1(3)
O2 Pt1 O1 C11 -3.1(3)
C1 Pt1 O2 C13 -175.2(3)
O1 Pt1 O2 C13 3.5(3)
C1 Pt1 N2 C10 -179.3(4)
O1 Pt1 N2 C10 1.9(3)
C1 Pt1 N2 C6 2.6(3)
O1 Pt1 N2 C6 -176.2(3)
N2 Pt1 C1 C5 -3.2(3)
O2 Pt1 C1 C5 176.2(3)
N2 Pt1 C1 C2 -179.4(4)
O2 Pt1 C1 C2 0.0(4)
C5 C1 C2 C3 1.4(6)
Pt1 C1 C2 C3 177.4(3)
C4 N1 C3 F1 -178.8(4)
C4 N1 C3 C2 0.9(7)
C1 C2 C3 N1 -1.8(7)
C1 C2 C3 F1 177.9(4)
C3 N1 C4 F2 179.4(4)
C3 N1 C4 C5 0.3(6)
N1 C4 C5 C1 -0.6(6)
F2 C4 C5 C1 -179.6(4)
N1 C4 C5 C6 179.1(4)
F2 C4 C5 C6 0.0(6)
C2 C1 C5 C4 -0.3(6)
Pt1 C1 C5 C4 -176.9(3)
C2 C1 C5 C6 180.0(4)
Pt1 C1 C5 C6 3.4(5)
C10 N2 C6 C7 0.7(6)
Pt1 N2 C6 C7 178.9(3)
C10 N2 C6 C5 -179.6(4)
Pt1 N2 C6 C5 -1.4(4)
C4 C5 C6 N2 179.1(4)
C1 C5 C6 N2 -1.3(5)
C4 C5 C6 C7 -1.2(7)
C1 C5 C6 C7 178.4(4)
N2 C6 C7 C8 -0.6(6)
C5 C6 C7 C8 179.8(4)
C6 C7 C8 C9 0.5(6)
C7 C8 C9 C10 -0.6(7)
C6 N2 C10 C9 -0.8(6)
Pt1 N2 C10 C9 -178.9(3)
C8 C9 C10 N2 0.8(7)
Pt1 O1 C11 C12 0.5(6)
Pt1 O1 C11 C15 178.7(3)
O1 C11 C12 C13 3.4(7)
C15 C11 C12 C13 -174.8(4)
Pt1 O2 C13 C12 -1.3(6)
Pt1 O2 C13 C14 179.2(3)
C11 C12 C13 O2 -3.0(7)
C11 C12 C13 C14 176.4(4)
